data_2236218
loop_
_publ_author_name
'Bungu, Paul S. E.'
'Schutte, Marietjie'
'Steyl, G.'

_publ_section_title
;
 Bis[4-(4-bromophenylimino-\k<i>N</i>)pent-2-en-2-olato-\k<i>O</i>]copper(II)
;
_journal_coeditor_code GG2104
_journal_issue 11
_journal_name_full 'Acta Crystallographica Section E'
_journal_page_first m1373
_journal_paper_doi 10.1107/S1600536812042420
_journal_volume 68
_journal_year 2012
_chemical_formula_iupac '[Cu (C11 H11 Br N O)2]'
_chemical_formula_moiety 'C22 H22 Br2 Cu N2 O2'
_chemical_formula_sum 'C22 H22 Br2 Cu N2 O2'
_chemical_formula_weight 569.77
_chemical_name_systematic
;
Bis[4-(4-bromophenylimino-\k<i>N</i>)pent-2-en-2-olato-\k<i>O</i>]copper(II)
;
_space_group_IT_number 14
_symmetry_cell_setting monoclinic
_symmetry_space_group_name_Hall '-P 2ybc'
_symmetry_space_group_name_H-M 'P 1 21/c 1'
_atom_sites_solution_hydrogens geom
_atom_sites_solution_primary direct
_atom_sites_solution_secondary difmap
_audit_creation_method 'WinGX routine CIF_UPDATE'
_cell_angle_alpha 90
_cell_angle_beta 92.306(14)
_cell_angle_gamma 90
_cell_formula_units_Z 4
_cell_length_a 12.493(3)
_cell_length_b 11.559(4)
_cell_length_c 15.415(4)
_cell_measurement_reflns_used 4022
_cell_measurement_temperature 100(2)
_cell_measurement_theta_max 28.31
_cell_measurement_theta_min 2.64
_cell_volume 2224.2(11)
_computing_cell_refinement 'SAINT-Plus (Bruker, 2008)'
_computing_data_collection 'APEX2 (Bruker, 2008)'
_computing_data_reduction 'SAINT-Plus (Bruker, 2008)'
_computing_molecular_graphics 'DIAMOND (Brandenburg & Putz, 2005)'
_computing_publication_material 'WinGX (Farrugia, 1999)'
_computing_structure_refinement 'SHELXL97 (Sheldrick, 2008)'
_computing_structure_solution 'SHELXS97 (Sheldrick, 2008)'
_diffrn_ambient_temperature 100(2)
_diffrn_measured_fraction_theta_full 0.995
_diffrn_measured_fraction_theta_max 0.995
_diffrn_measurement_device_type 'Bruker APEXII CCD'
_diffrn_measurement_method '\f and \w scans'
_diffrn_radiation_monochromator graphite
_diffrn_radiation_type MoK\a
_diffrn_radiation_wavelength 0.71073
_diffrn_reflns_av_R_equivalents 0.034
_diffrn_reflns_limit_h_max 16
_diffrn_reflns_limit_h_min -16
_diffrn_reflns_limit_k_max 15
_diffrn_reflns_limit_k_min -15
_diffrn_reflns_limit_l_max 20
_diffrn_reflns_limit_l_min -20
_diffrn_reflns_number 13700
_diffrn_reflns_theta_full 28.35
_diffrn_reflns_theta_max 28.35
_diffrn_reflns_theta_min 3.52
_diffrn_standards_number 0
_exptl_absorpt_coefficient_mu 4.595
_exptl_absorpt_correction_T_max 0.502
_exptl_absorpt_correction_T_min 0.262
_exptl_absorpt_correction_type multi-scan
_exptl_absorpt_process_details '(SADABS; Bruker, 2008)'
_exptl_crystal_colour black
_exptl_crystal_density_diffrn 1.702
_exptl_crystal_density_meas 1.702
_exptl_crystal_density_method 'not measured'
_exptl_crystal_description cuboid
_exptl_crystal_F_000 1132
_exptl_crystal_size_max 0.64
_exptl_crystal_size_mid 0.25
_exptl_crystal_size_min 0.15
_refine_diff_density_max 0.647
_refine_diff_density_min -0.888
_refine_ls_extinction_method none
_refine_ls_goodness_of_fit_ref 1.001
_refine_ls_hydrogen_treatment constr
_refine_ls_matrix_type full
_refine_ls_number_parameters 266
_refine_ls_number_reflns 5558
_refine_ls_number_restraints 0
_refine_ls_restrained_S_all 1.001
_refine_ls_R_factor_all 0.0501
_refine_ls_R_factor_gt 0.0338
_refine_ls_shift/su_max 0.001
_refine_ls_shift/su_mean 0
_refine_ls_structure_factor_coef Fsqd
_refine_ls_weighting_details 'w=1/[\s^2^(Fo^2^)+(0.0411P)^2^] where P=(Fo^2^+2Fc^2^)/3'
_refine_ls_weighting_scheme calc
_refine_ls_wR_factor_ref 0.0819
_reflns_number_gt 4291
_reflns_number_total 5558
_reflns_threshold_expression I>2\s(I)
_cod_data_source_file gg2104.cif
_cod_data_source_block I
_cod_original_sg_symbol_H-M 'P 21/c'
_cod_database_code 2236218
_cod_database_fobs_code 2236218

loop_
_symmetry_equiv_pos_as_xyz
'x, y, z'
'-x, y+1/2, -z+1/2'
'-x, -y, -z'
'x, -y-1/2, z-1/2'

loop_
_atom_site_type_symbol
_atom_site_label
_atom_site_fract_x
_atom_site_fract_y
_atom_site_fract_z
_atom_site_U_iso_or_equiv
_atom_site_adp_type
_atom_site_calc_flag
_atom_site_refinement_flags
_atom_site_occupancy
C C11 0.8322(2) 0.8020(3) 0.36239(16) 0.0212(6) Uani d . 1
H H11A 0.9055 0.813 0.3859 0.032 Uiso calc R 1
H H11B 0.8011 0.8772 0.3462 0.032 Uiso calc R 1
H H11C 0.8331 0.7522 0.311 0.032 Uiso calc R 1
C C12 0.76552(18) 0.7460(2) 0.43032(15) 0.0149(5) Uani d . 1
C C13 0.66749(18) 0.7913(2) 0.44918(15) 0.0175(5) Uani d . 1
H H13 0.6461 0.8593 0.4185 0.021 Uiso calc R 1
C C14 0.59432(18) 0.7476(2) 0.50978(16) 0.0167(5) Uani d . 1
C C15 0.48851(19) 0.8093(3) 0.51301(18) 0.0243(6) Uani d . 1
H H15A 0.4366 0.7727 0.4723 0.036 Uiso calc R 1
H H15B 0.4978 0.8906 0.4969 0.036 Uiso calc R 1
H H15C 0.4622 0.8048 0.572 0.036 Uiso calc R 1
C C21 0.6951(2) 0.2875(3) 0.71567(18) 0.0256(6) Uani d . 1
H H21A 0.6228 0.3133 0.7287 0.038 Uiso calc R 1
H H21B 0.7318 0.259 0.7689 0.038 Uiso calc R 1
H H21C 0.6905 0.2252 0.6725 0.038 Uiso calc R 1
C C22 0.7570(2) 0.3872(2) 0.68015(17) 0.0179(5) Uani d . 1
C C23 0.8587(2) 0.4111(2) 0.71350(17) 0.0202(6) Uani d . 1
H H23 0.8847 0.3643 0.7604 0.024 Uiso calc R 1
C C24 0.92856(19) 0.4990(2) 0.68462(16) 0.0177(5) Uani d . 1
C C25 1.0380(2) 0.5049(3) 0.73005(18) 0.0294(7) Uani d . 1
H H25A 1.0898 0.463 0.6959 0.044 Uiso calc R 1
H H25B 1.0349 0.4697 0.7877 0.044 Uiso calc R 1
H H25C 1.0601 0.586 0.736 0.044 Uiso calc R 1
C C111 0.54017(18) 0.6141(2) 0.61825(15) 0.0129(5) Uani d . 1
C C112 0.56717(19) 0.6087(2) 0.70644(16) 0.0174(5) Uani d . 1
H H112 0.6316 0.6437 0.7283 0.021 Uiso calc R 1
C C113 0.50063(19) 0.5526(2) 0.76277(16) 0.0177(5) Uani d . 1
H H113 0.5191 0.5486 0.8231 0.021 Uiso calc R 1
C C114 0.40750(18) 0.5026(2) 0.73001(15) 0.0150(5) Uani d . 1
C C115 0.37692(18) 0.5094(2) 0.64311(15) 0.0151(5) Uani d . 1
H H115 0.3113 0.4764 0.622 0.018 Uiso calc R 1
C C116 0.44426(18) 0.5657(2) 0.58699(15) 0.0149(5) Uani d . 1
H H116 0.4246 0.571 0.5269 0.018 Uiso calc R 1
C C211 0.97726(17) 0.6546(2) 0.59351(14) 0.0127(5) Uani d . 1
C C212 0.95377(18) 0.7715(2) 0.59664(15) 0.0150(5) Uani d . 1
H H212 0.889 0.7959 0.6213 0.018 Uiso calc R 1
C C213 1.02240(18) 0.8536(2) 0.56474(15) 0.0157(5) Uani d . 1
H H213 1.0056 0.9337 0.5672 0.019 Uiso calc R 1
C C214 1.11628(18) 0.8159(2) 0.52909(15) 0.0168(5) Uani d . 1
C C215 1.14142(19) 0.6996(2) 0.52416(16) 0.0187(6) Uani d . 1
H H215 1.2062 0.6756 0.4994 0.022 Uiso calc R 1
C C216 1.07162(18) 0.6190(2) 0.55558(16) 0.0159(5) Uani d . 1
H H216 1.0877 0.5389 0.5515 0.019 Uiso calc R 1
N N1 0.61776(14) 0.65887(19) 0.56113(12) 0.0133(4) Uani d . 1
N N2 0.90082(15) 0.57349(18) 0.62280(13) 0.0130(4) Uani d . 1
O O1 0.80748(12) 0.65429(16) 0.46501(10) 0.0152(4) Uani d . 1
O O2 0.70804(13) 0.44317(15) 0.61821(11) 0.0166(4) Uani d . 1
Cu Cu1 0.75794(2) 0.58295(3) 0.567779(18) 0.01230(8) Uani d . 1
Br Br1 0.32073(2) 0.41819(2) 0.806750(16) 0.02103(8) Uani d . 1
Br Br2 1.21072(2) 0.92786(3) 0.48364(2) 0.03221(9) Uani d . 1

loop_
_atom_site_aniso_label
_atom_site_aniso_U_11
_atom_site_aniso_U_22
_atom_site_aniso_U_33
_atom_site_aniso_U_12
_atom_site_aniso_U_13
_atom_site_aniso_U_23
C11 0.0233(13) 0.0226(16) 0.0175(12) -0.0046(11) -0.0012(10) 0.0066(11)
C12 0.0180(11) 0.0132(13) 0.0130(11) -0.0037(10) -0.0052(9) 0.0005(10)
C13 0.0199(12) 0.0158(14) 0.0164(12) -0.0007(10) -0.0039(10) 0.0069(11)
C14 0.0161(11) 0.0154(14) 0.0183(12) -0.0011(10) -0.0050(9) -0.0016(11)
C15 0.0200(13) 0.0201(16) 0.0324(15) 0.0052(11) -0.0024(11) 0.0068(13)
C21 0.0281(14) 0.0198(16) 0.0287(15) -0.0056(12) -0.0016(12) 0.0103(13)
C22 0.0205(12) 0.0140(14) 0.0195(13) 0.0000(10) 0.0036(10) 0.0017(11)
C23 0.0240(13) 0.0172(14) 0.0190(13) 0.0008(11) -0.0038(10) 0.0098(11)
C24 0.0189(12) 0.0185(15) 0.0156(12) 0.0012(11) -0.0008(9) 0.0026(11)
C25 0.0215(13) 0.037(2) 0.0291(15) -0.0055(13) -0.0112(11) 0.0184(14)
C111 0.0132(11) 0.0131(13) 0.0123(11) 0.0010(9) -0.0011(9) 0.0007(10)
C112 0.0162(12) 0.0184(14) 0.0171(12) -0.0017(10) -0.0040(9) -0.0022(11)
C113 0.0192(12) 0.0214(15) 0.0121(12) -0.0018(11) -0.0024(9) -0.0025(11)
C114 0.0136(11) 0.0154(14) 0.0164(12) 0.0025(10) 0.0047(9) -0.0021(10)
C115 0.0120(10) 0.0166(14) 0.0166(12) -0.0004(10) -0.0010(9) -0.0038(11)
C116 0.0142(11) 0.0167(14) 0.0136(11) 0.0012(10) -0.0014(9) -0.0026(10)
C211 0.0107(10) 0.0167(14) 0.0103(11) -0.0009(10) -0.0032(8) 0.0000(10)
C212 0.0139(11) 0.0170(14) 0.0140(11) 0.0015(10) 0.0010(9) -0.0030(10)
C213 0.0176(11) 0.0121(13) 0.0172(12) 0.0015(10) -0.0013(9) -0.0012(10)
C214 0.0134(11) 0.0190(14) 0.0182(12) -0.0029(10) 0.0011(9) 0.0039(11)
C215 0.0144(11) 0.0210(15) 0.0210(13) 0.0015(10) 0.0049(10) 0.0030(11)
C216 0.0167(12) 0.0120(13) 0.0188(12) 0.0023(10) -0.0006(10) -0.0009(10)
N1 0.0118(9) 0.0144(11) 0.0133(10) -0.0015(8) -0.0032(7) 0.0014(9)
N2 0.0117(9) 0.0126(11) 0.0147(10) -0.0002(8) -0.0004(7) 0.0017(9)
O1 0.0176(8) 0.0154(10) 0.0123(8) 0.0008(7) -0.0018(6) 0.0021(7)
O2 0.0172(8) 0.0118(10) 0.0210(9) -0.0019(7) 0.0013(7) 0.0044(7)
Cu1 0.01157(14) 0.01196(17) 0.01323(15) -0.00026(11) -0.00136(11) 0.00234(12)
Br1 0.02047(14) 0.02328(16) 0.01966(14) -0.00309(11) 0.00480(10) 0.00181(11)
Br2 0.02029(14) 0.02105(17) 0.0562(2) -0.00094(12) 0.01245(13) 0.01269(15)

loop_
_atom_type_symbol
_atom_type_description
_atom_type_scat_dispersion_real
_atom_type_scat_dispersion_imag
_atom_type_scat_source
C C 0.0033 0.0016 'International Tables Vol C Tables 4.2.6.8 and 6.1.1.4'
H H 0 0 'International Tables Vol C Tables 4.2.6.8 and 6.1.1.4'
N N 0.0061 0.0033 'International Tables Vol C Tables 4.2.6.8 and 6.1.1.4'
O O 0.0106 0.006 'International Tables Vol C Tables 4.2.6.8 and 6.1.1.4'
Cl Cl 0.1484 0.1585 'International Tables Vol C Tables 4.2.6.8 and 6.1.1.4'
Cu Cu 0.3201 1.2651 'International Tables Vol C Tables 4.2.6.8 and 6.1.1.4'
Br Br -0.2901 2.4595 'International Tables Vol C Tables 4.2.6.8 and 6.1.1.4'

loop_
_geom_angle_atom_site_label_1
_geom_angle_atom_site_label_2
_geom_angle_atom_site_label_3
_geom_angle
C12 C11 H11A 109.5
C12 C11 H11B 109.5
H11A C11 H11B 109.5
C12 C11 H11C 109.5
H11A C11 H11C 109.5
H11B C11 H11C 109.5
O1 C12 C13 125.2(2)
O1 C12 C11 114.5(2)
C13 C12 C11 120.3(2)
C12 C13 C14 127.2(2)
C12 C13 H13 116.4
C14 C13 H13 116.4
N1 C14 C13 122.4(2)
N1 C14 C15 121.5(2)
C13 C14 C15 116.2(2)
C14 C15 H15A 109.5
C14 C15 H15B 109.5
H15A C15 H15B 109.5
C14 C15 H15C 109.5
H15A C15 H15C 109.5
H15B C15 H15C 109.5
C22 C21 H21A 109.5
C22 C21 H21B 109.5
H21A C21 H21B 109.5
C22 C21 H21C 109.5
H21A C21 H21C 109.5
H21B C21 H21C 109.5
O2 C22 C23 125.3(2)
O2 C22 C21 114.8(2)
C23 C22 C21 119.8(2)
C22 C23 C24 126.5(2)
C22 C23 H23 116.8
C24 C23 H23 116.8
N2 C24 C23 123.0(2)
N2 C24 C25 120.7(2)
C23 C24 C25 116.2(2)
C24 C25 H25A 109.5
C24 C25 H25B 109.5
H25A C25 H25B 109.5
C24 C25 H25C 109.5
H25A C25 H25C 109.5
H25B C25 H25C 109.5
C112 C111 C116 119.5(2)
C112 C111 N1 118.3(2)
C116 C111 N1 121.8(2)
C113 C112 C111 120.4(2)
C113 C112 H112 119.8
C111 C112 H112 119.8
C114 C113 C112 119.1(2)
C114 C113 H113 120.5
C112 C113 H113 120.5
C113 C114 C115 121.9(2)
C113 C114 Br1 118.74(18)
C115 C114 Br1 119.31(18)
C114 C115 C116 118.6(2)
C114 C115 H115 120.7
C116 C115 H115 120.7
C111 C116 C115 120.4(2)
C111 C116 H116 119.8
C115 C116 H116 119.8
C212 C211 C216 119.0(2)
C212 C211 N2 119.1(2)
C216 C211 N2 121.8(2)
C213 C212 C211 121.5(2)
C213 C212 H212 119.3
C211 C212 H212 119.3
C212 C213 C214 118.2(2)
C212 C213 H213 120.9
C214 C213 H213 120.9
C215 C214 C213 121.7(2)
C215 C214 Br2 119.67(18)
C213 C214 Br2 118.7(2)
C216 C215 C214 119.3(2)
C216 C215 H215 120.3
C214 C215 H215 120.3
C215 C216 C211 120.3(3)
C215 C216 H216 119.8
C211 C216 H216 119.8
C14 N1 C111 120.6(2)
C14 N1 Cu1 123.75(16)
C111 N1 Cu1 115.60(16)
C24 N2 C211 119.9(2)
C24 N2 Cu1 124.07(16)
C211 N2 Cu1 116.06(15)
C12 O1 Cu1 123.98(15)
C22 O2 Cu1 125.06(16)
O2 Cu1 O1 145.59(8)
O2 Cu1 N2 94.80(8)
O1 Cu1 N2 93.64(8)
O2 Cu1 N1 95.43(8)
O1 Cu1 N1 94.70(8)
N2 Cu1 N1 148.20(9)

loop_
_geom_bond_atom_site_label_1
_geom_bond_atom_site_label_2
_geom_bond_distance
_geom_bond_publ_flag
C11 C12 1.509(3) ?
C11 H11A 0.98 ?
C11 H11B 0.98 ?
C11 H11C 0.98 ?
C12 O1 1.289(3) ?
C12 C13 1.374(3) ?
C13 C14 1.426(3) ?
C13 H13 0.95 ?
C14 N1 1.321(3) ?
C14 C15 1.505(3) ?
C15 H15A 0.98 ?
C15 H15B 0.98 ?
C15 H15C 0.98 ?
C21 C22 1.503(4) ?
C21 H21A 0.98 ?
C21 H21B 0.98 ?
C21 H21C 0.98 ?
C22 O2 1.287(3) ?
C22 C23 1.380(3) ?
C23 C24 1.422(4) ?
C23 H23 0.95 ?
C24 N2 1.320(3) ?
C24 C25 1.512(3) ?
C25 H25A 0.98 ?
C25 H25B 0.98 ?
C25 H25C 0.98 ?
C111 C112 1.389(3) ?
C111 C116 1.391(3) ?
C111 N1 1.432(3) ?
C112 C113 1.387(4) ?
C112 H112 0.95 ?
C113 C114 1.376(3) ?
C113 H113 0.95 ?
C114 C115 1.380(3) ?
C114 Br1 1.905(2) ?
C115 C116 1.392(3) ?
C115 H115 0.95 ?
C116 H116 0.95 ?
C211 C212 1.385(4) ?
C211 C216 1.398(3) ?
C211 N2 1.424(3) ?
C212 C213 1.382(3) ?
C212 H212 0.95 ?
C213 C214 1.385(3) ?
C213 H213 0.95 ?
C214 C215 1.383(4) ?
C214 Br2 1.904(3) ?
C215 C216 1.377(4) ?
C215 H215 0.95 ?
C216 H216 0.95 ?
N1 Cu1 1.958(2) y
N2 Cu1 1.948(2) y
O1 Cu1 1.9110(17) y
O2 Cu1 1.9085(19) y

loop_
_geom_hbond_atom_site_label_D
_geom_hbond_atom_site_label_H
_geom_hbond_atom_site_label_A
_geom_hbond_site_symmetry_A
_geom_hbond_distance_DH
_geom_hbond_distance_HA
_geom_hbond_distance_DA
_geom_hbond_angle_DHA
C115 H115 O1 3_666 0.95 2.47 3.370(3) 157.1
C215 H215 O2 3_766 0.95 2.54 3.378(3) 146.5
